data_4110810
loop_
_publ_author_name
'Jay S. Siegel'
'Kim K. Baldridge'
'Anthony Linden'
'Reto Dorta'

_publ_section_title
;
 d8 Rhodium and Iridium Complexes of Corannulene
;
_journal_name_full 'Journal of the American Chemical Society'
_journal_page_first 10644
_journal_page_last 10645
_journal_paper_doi 10.1021/ja062110x
_journal_volume 128
_journal_year 2006
_chemical_formula_moiety 'C26 H36 F6 P Rh'
_chemical_formula_sum 'C26 H36 F6 P Rh'
_chemical_formula_weight 596.44
_chemical_name_systematic
; 
 ? 
;
_space_group_IT_number 14
_symmetry_cell_setting monoclinic
_symmetry_Int_Tables_number 14
_symmetry_space_group_name_Hall '-P 2ybc'
_symmetry_space_group_name_H-M 'P 1 21/c 1'
_atom_sites_solution_hydrogens geom
_atom_sites_solution_primary direct
_atom_sites_solution_secondary difmap
_audit_creation_date 05-09-22
_audit_creation_method SHELXL-97
_cell_angle_alpha 90.00
_cell_angle_beta 104.7167(5)
_cell_angle_gamma 90.00
_cell_formula_units_Z 4
_cell_length_a 9.9737(1)
_cell_length_b 13.6985(1)
_cell_length_c 18.8142(2)
_cell_measurement_reflns_used 81450
_cell_measurement_temperature 160(1)
_cell_measurement_theta_max 30.0
_cell_measurement_theta_min 2.0
_cell_volume 2486.16(4)
_computing_cell_refinement 'DENZO-SMN (Otwinowski & Minor, 1997)'
_computing_data_collection 'COLLECT (Nonius, 2000)'
_computing_data_reduction 'DENZO-SMN and SCALEPACK (Otwinowski & Minor, 1997)'
_computing_molecular_graphics 'ORTEPII (Johnson, 1976)'
_computing_publication_material 'SHELXL97 and PLATON (Spek, 2005)'
_computing_structure_refinement 'SHELXL97 (Sheldrick, 1997)'
_computing_structure_solution 'SIR92 (Altomare et al., 1994)'
_diffrn_ambient_temperature 160(1)
_diffrn_detector '65 mm CCD camera on \k goniostat'
_diffrn_detector_area_resol_mean 9
_diffrn_measured_fraction_theta_full 0.999
_diffrn_measured_fraction_theta_max 0.999
_diffrn_measurement_device_type 'Nonius KappaCCD area-detector diffractometer'
_diffrn_measurement_method '\f and \w scans with \k offsets'
_diffrn_radiation_monochromator 'horizontally mounted graphite crystal'
_diffrn_radiation_source 'Nonius FR590 sealed tube generator'
_diffrn_radiation_type 'Mo K\a'
_diffrn_radiation_wavelength 0.71073
_diffrn_reflns_av_R_equivalents 0.0487
_diffrn_reflns_av_sigmaI/netI 0.0260
_diffrn_reflns_limit_h_max 13
_diffrn_reflns_limit_h_min -14
_diffrn_reflns_limit_k_max 19
_diffrn_reflns_limit_k_min -19
_diffrn_reflns_limit_l_max 26
_diffrn_reflns_limit_l_min -26
_diffrn_reflns_number 68235
_diffrn_reflns_theta_full 30.04
_diffrn_reflns_theta_max 30.04
_diffrn_reflns_theta_min 2.11
_diffrn_standards_decay_% 0
_diffrn_standards_number 0
_exptl_absorpt_coefficient_mu 0.808
_exptl_absorpt_correction_T_max 0.891
_exptl_absorpt_correction_T_min 0.809
_exptl_absorpt_correction_type multi-scan
_exptl_absorpt_process_details '(Blessing, 1995)'
_exptl_crystal_colour ruby
_exptl_crystal_density_diffrn 1.593
_exptl_crystal_description tablet
_exptl_crystal_F_000 1224
_exptl_crystal_size_max 0.30
_exptl_crystal_size_mid 0.25
_exptl_crystal_size_min 0.15
_refine_diff_density_max 1.343
_refine_diff_density_min -0.940
_refine_diff_density_rms 0.120
_refine_ls_extinction_coef 0.0022(4)
_refine_ls_extinction_expression Fc^*^=kFc[1+0.001xFc^2^\l^3^/sin(2\q)]^-1/4^
_refine_ls_extinction_method SHELXL
_refine_ls_goodness_of_fit_ref 1.071
_refine_ls_hydrogen_treatment constr
_refine_ls_matrix_type full
_refine_ls_number_parameters 345
_refine_ls_number_reflns 7262
_refine_ls_number_restraints 127
_refine_ls_restrained_S_all 1.210
_refine_ls_R_factor_all 0.0412
_refine_ls_R_factor_gt 0.0331
_refine_ls_shift/su_max 0.005
_refine_ls_shift/su_mean 0.000
_refine_ls_structure_factor_coef Fsqd
_refine_ls_weighting_details 'w=1/[\s^2^(Fo^2^)+(0.0379P)^2^+2.6654P] where P=(Fo^2^+2Fc^2^)/3'
_refine_ls_weighting_scheme calc
_refine_ls_wR_factor_gt 0.0779
_refine_ls_wR_factor_ref 0.0826
_reflns_number_gt 6278
_reflns_number_total 7263
_reflns_threshold_expression 'I > 2\s(I)'
_cod_data_source_file ja062110xsi20060712_032802.cif
_cod_data_source_block Complex9
_cod_database_code 4110810

loop_
_symmetry_equiv_pos_as_xyz
'x, y, z'
'-x, y+1/2, -z+1/2'
'-x, -y, -z'
'x, -y-1/2, z-1/2'

loop_
_atom_site_label
_atom_site_type_symbol
_atom_site_fract_x
_atom_site_fract_y
_atom_site_fract_z
_atom_site_U_iso_or_equiv
_atom_site_adp_type
_atom_site_occupancy
_atom_site_symmetry_multiplicity
_atom_site_calc_flag
_atom_site_refinement_flags
_atom_site_disorder_assembly
_atom_site_disorder_group
Rh Rh 0.597129(16) 0.651958(12) 0.177795(8) 0.01670(6) Uani 1 1 d . . .
C1 C 0.7967(3) 0.64639(18) 0.14411(14) 0.0275(5) Uani 1 1 d . . .
H1 H 0.8738 0.6129 0.1743 0.033 Uiso 1 1 calc R . .
C2 C 0.6930(3) 0.60350(19) 0.08776(14) 0.0304(5) Uani 1 1 d . . .
H2 H 0.6914 0.5377 0.0715 0.037 Uiso 1 1 calc R . .
C3 C 0.5922(3) 0.67496(19) 0.05969(12) 0.0261(5) Uani 1 1 d . . .
H3 H 0.5078 0.6642 0.0235 0.031 Uiso 1 1 calc R . .
C4 C 0.6369(2) 0.76644(17) 0.09431(12) 0.0221(4) Uani 1 1 d . . .
C5 C 0.7680(2) 0.74789(18) 0.14879(12) 0.0227(4) Uani 1 1 d . . .
C6 C 0.5675(3) 0.85592(19) 0.07760(15) 0.0306(5) Uani 1 1 d . . .
H6 H 0.4813 0.8540 0.0416 0.037 Uiso 1 1 calc R . .
C7 C 0.6100(3) 0.9470(2) 0.10765(19) 0.0411(7) Uani 1 1 d . . .
H7 H 0.5517 1.0000 0.0869 0.049 Uiso 1 1 calc R . .
C8 C 0.7261(4) 0.9720(2) 0.1640(2) 0.0453(8) Uani 1 1 d . . .
H8 H 0.7358 1.0395 0.1756 0.054 Uiso 1 1 calc R . .
C9 C 0.8288(3) 0.9122(2) 0.20504(17) 0.0408(7) Uani 1 1 d . . .
H9 H 0.8959 0.9441 0.2428 0.049 Uiso 1 1 calc R . .
C10 C 0.8482(3) 0.8133(2) 0.19929(14) 0.0319(5) Uani 1 1 d . . .
H10 H 0.9256 0.7861 0.2339 0.038 Uiso 1 1 calc R . .
C11 C 0.6894(2) 0.56195(16) 0.27511(11) 0.0210(4) Uani 1 1 d . . .
H11 H 0.6410 0.4980 0.2748 0.025 Uiso 1 1 calc R . .
C12 C 0.6176(2) 0.63944(16) 0.29623(11) 0.0194(4) Uani 1 1 d . . .
H12 H 0.5297 0.6186 0.3082 0.023 Uiso 1 1 calc R . .
C13 C 0.6850(3) 0.72543(17) 0.34108(12) 0.0243(4) Uani 1 1 d . . .
H131 H 0.6230 0.7828 0.3290 0.029 Uiso 1 1 calc R . .
H132 H 0.7725 0.7413 0.3279 0.029 Uiso 1 1 calc R . .
C14 C 0.7164(3) 0.7055(2) 0.42419(13) 0.0293(5) Uani 1 1 d . . .
H141 H 0.7353 0.7688 0.4502 0.035 Uiso 1 1 calc R . .
H142 H 0.6320 0.6779 0.4350 0.035 Uiso 1 1 calc R . .
C15 C 0.8371(3) 0.6371(2) 0.45621(14) 0.0338(6) Uani 1 1 d . . .
H151 H 0.8576 0.6407 0.5105 0.041 Uiso 1 1 calc R . .
H152 H 0.9198 0.6615 0.4417 0.041 Uiso 1 1 calc R . .
C16 C 0.8160(3) 0.5289(2) 0.43338(14) 0.0332(6) Uani 1 1 d . . .
H161 H 0.8523 0.4881 0.4775 0.040 Uiso 1 1 calc R . .
H162 H 0.7152 0.5162 0.4162 0.040 Uiso 1 1 calc R . .
C17 C 0.8843(3) 0.4956(2) 0.37351(14) 0.0347(6) Uani 1 1 d . . .
H171 H 0.8606 0.4261 0.3625 0.042 Uiso 1 1 calc R . .
H172 H 0.9860 0.4996 0.3933 0.042 Uiso 1 1 calc R . .
C18 C 0.8445(2) 0.55311(18) 0.30100(13) 0.0259(5) Uani 1 1 d . . .
H181 H 0.8866 0.6190 0.3084 0.031 Uiso 1 1 calc R . .
H182 H 0.8805 0.5191 0.2633 0.031 Uiso 1 1 calc R . .
C19 C 0.3749(2) 0.67369(16) 0.17244(12) 0.0195(4) Uani 1 1 d . . .
H19 H 0.3567 0.6898 0.2210 0.023 Uiso 1 1 calc R . .
C20 C 0.4015(2) 0.57504(16) 0.16416(12) 0.0201(4) Uani 1 1 d . . .
H20 H 0.3981 0.5356 0.2084 0.024 Uiso 1 1 calc R . .
C21 C 0.3481(2) 0.51975(17) 0.09377(13) 0.0235(4) Uani 1 1 d . . .
H211 H 0.4143 0.4674 0.0900 0.028 Uiso 1 1 calc R . .
H212 H 0.3397 0.5644 0.0515 0.028 Uiso 1 1 calc R . .
C22 C 0.2057(2) 0.47473(18) 0.09138(14) 0.0281(5) Uani 1 1 d . . .
H221 H 0.1680 0.4459 0.0421 0.034 Uiso 1 1 calc R . .
H222 H 0.2193 0.4208 0.1275 0.034 Uiso 1 1 calc R . .
C23 C 0.0975(2) 0.54503(17) 0.10726(14) 0.0260(5) Uani 1 1 d . . .
H231 H 0.1272 0.5644 0.1596 0.031 Uiso 1 1 calc R . .
H232 H 0.0086 0.5095 0.1001 0.031 Uiso 1 1 calc R . .
C24 C 0.0715(2) 0.63818(17) 0.06011(13) 0.0245(4) Uani 1 1 d . . .
H241 H 0.1054 0.6269 0.0157 0.029 Uiso 1 1 calc R . .
H242 H -0.0298 0.6490 0.0436 0.029 Uiso 1 1 calc R . .
C25 C 0.1388(2) 0.73116(17) 0.09736(13) 0.0238(4) Uani 1 1 d . . .
H251 H 0.1162 0.7371 0.1455 0.029 Uiso 1 1 calc R . .
H252 H 0.0961 0.7876 0.0671 0.029 Uiso 1 1 calc R . .
C26 C 0.2971(2) 0.73844(17) 0.11020(12) 0.0223(4) Uani 1 1 d . . .
H261 H 0.3225 0.7198 0.0645 0.027 Uiso 1 1 calc R . .
H262 H 0.3259 0.8070 0.1215 0.027 Uiso 1 1 calc R . .
P P 0.76930(7) 0.28222(5) 0.13909(3) 0.02894(14) Uani 1 1 d D . .
F1 F 0.8449(2) 0.20710(15) 0.20090(10) 0.0569(5) Uani 1 1 d D A .
F2 F 0.6949(2) 0.35649(14) 0.07644(11) 0.0579(6) Uani 1 1 d D A .
F3A F 0.7285(8) 0.3387(3) 0.2025(2) 0.0981(19) Uani 0.651(7) 1 d PDU A 1
F4A F 0.8108(6) 0.2219(4) 0.0770(2) 0.0844(17) Uani 0.651(7) 1 d PDU A 1
F5A F 0.9033(5) 0.3447(5) 0.1498(3) 0.118(3) Uani 0.651(7) 1 d PDU A 1
F6A F 0.6375(3) 0.2157(3) 0.1297(3) 0.0650(13) Uani 0.651(7) 1 d PDU A 1
F3B F 0.6516(8) 0.3153(7) 0.1764(5) 0.077(2) Uani 0.349(7) 1 d PDU A 2
F4B F 0.8841(9) 0.2527(7) 0.1010(5) 0.092(3) Uani 0.349(7) 1 d PDU A 2
F5B F 0.8616(8) 0.3686(5) 0.1792(5) 0.083(3) Uani 0.349(7) 1 d PDU A 2
F6B F 0.6700(9) 0.2024(5) 0.0953(5) 0.091(3) Uani 0.349(7) 1 d PDU A 2

loop_
_atom_site_aniso_label
_atom_site_aniso_U_11
_atom_site_aniso_U_22
_atom_site_aniso_U_33
_atom_site_aniso_U_23
_atom_site_aniso_U_13
_atom_site_aniso_U_12
Rh 0.01527(9) 0.02001(10) 0.01445(9) -0.00072(5) 0.00310(6) 0.00059(6)
C1 0.0220(10) 0.0351(13) 0.0284(12) 0.0069(9) 0.0120(9) 0.0084(9)
C2 0.0404(14) 0.0280(12) 0.0295(12) -0.0040(9) 0.0209(11) -0.0009(10)
C3 0.0293(12) 0.0344(12) 0.0152(9) -0.0025(8) 0.0067(8) -0.0068(10)
C4 0.0205(10) 0.0292(11) 0.0173(9) 0.0024(8) 0.0061(8) -0.0007(8)
C5 0.0173(9) 0.0327(12) 0.0197(10) 0.0018(8) 0.0073(8) -0.0010(8)
C6 0.0246(11) 0.0351(13) 0.0340(13) 0.0109(10) 0.0107(10) 0.0019(10)
C7 0.0427(15) 0.0271(13) 0.0617(19) 0.0115(12) 0.0282(14) 0.0046(11)
C8 0.0549(18) 0.0280(14) 0.064(2) -0.0106(13) 0.0350(16) -0.0147(13)
C9 0.0412(15) 0.0453(16) 0.0405(15) -0.0139(12) 0.0190(12) -0.0241(13)
C10 0.0220(11) 0.0474(15) 0.0273(12) -0.0023(11) 0.0082(9) -0.0112(11)
C11 0.0217(10) 0.0221(10) 0.0174(9) 0.0016(7) 0.0018(8) 0.0000(8)
C12 0.0174(9) 0.0265(11) 0.0135(9) 0.0011(7) 0.0027(7) -0.0010(8)
C13 0.0300(11) 0.0235(11) 0.0198(10) -0.0026(8) 0.0074(9) -0.0015(9)
C14 0.0332(12) 0.0362(13) 0.0185(10) -0.0063(9) 0.0068(9) -0.0078(10)
C15 0.0274(12) 0.0524(16) 0.0186(11) -0.0011(10) 0.0002(9) -0.0097(11)
C16 0.0292(12) 0.0433(15) 0.0235(11) 0.0109(10) 0.0005(9) 0.0002(11)
C17 0.0301(13) 0.0396(14) 0.0303(13) 0.0087(11) 0.0003(10) 0.0097(11)
C18 0.0212(10) 0.0308(12) 0.0243(11) 0.0024(9) 0.0030(8) 0.0069(9)
C19 0.0137(9) 0.0247(10) 0.0192(9) -0.0024(8) 0.0028(7) -0.0011(8)
C20 0.0162(9) 0.0247(10) 0.0188(9) 0.0007(8) 0.0032(7) -0.0016(8)
C21 0.0229(10) 0.0222(10) 0.0247(10) -0.0046(8) 0.0048(8) 0.0003(8)
C22 0.0250(11) 0.0228(11) 0.0347(13) -0.0052(9) 0.0043(9) -0.0043(9)
C23 0.0208(10) 0.0252(11) 0.0317(12) -0.0002(9) 0.0061(9) -0.0029(9)
C24 0.0183(10) 0.0281(11) 0.0247(11) -0.0012(8) 0.0009(8) -0.0018(8)
C25 0.0177(10) 0.0237(11) 0.0273(11) 0.0002(8) 0.0004(8) 0.0019(8)
C26 0.0188(10) 0.0217(10) 0.0249(10) -0.0002(8) 0.0027(8) -0.0001(8)
P 0.0311(3) 0.0303(3) 0.0221(3) 0.0031(2) 0.0006(2) -0.0072(3)
F1 0.0641(13) 0.0513(11) 0.0436(10) 0.0208(9) -0.0082(9) -0.0069(10)
F2 0.0750(15) 0.0439(11) 0.0403(10) 0.0115(8) -0.0122(10) 0.0051(9)
F3A 0.192(6) 0.053(2) 0.047(2) -0.0126(17) 0.026(3) 0.033(3)
F4A 0.109(4) 0.109(4) 0.045(2) 0.011(2) 0.038(3) 0.051(3)
F5A 0.086(3) 0.134(5) 0.099(4) 0.071(3) -0.042(3) -0.084(3)
F6A 0.0283(14) 0.079(3) 0.082(3) 0.028(2) 0.0049(17) -0.0181(16)
F3B 0.068(4) 0.099(5) 0.083(5) 0.039(4) 0.055(4) 0.029(4)
F4B 0.094(5) 0.126(6) 0.076(5) 0.049(4) 0.060(4) 0.071(5)
F5B 0.106(6) 0.030(3) 0.070(5) -0.006(3) -0.055(4) -0.012(4)
F6B 0.106(6) 0.039(3) 0.090(6) -0.001(4) -0.047(4) -0.021(4)

loop_
_atom_type_symbol
_atom_type_description
_atom_type_number_in_cell
_atom_type_scat_dispersion_real
_atom_type_scat_dispersion_imag
_atom_type_scat_source
C C 104 0.0033 0.0016
; International Tables for Crystallography (1992). 
Vol. C, Tables 4.2.6.8 and 6.1.1.4
;
H H 144 0.0000 0.0000
; International Tables for Crystallography (1992). 
Vol. C, Tables 4.2.6.8 and 6.1.1.4
;
F F 24 0.0171 0.0103
; International Tables for Crystallography (1992). 
Vol. C, Tables 4.2.6.8 and 6.1.1.4
;
P P 4 0.1023 0.0942
; International Tables for Crystallography (1992). 
Vol. C, Tables 4.2.6.8 and 6.1.1.4
;
Rh Rh 4 -1.1178 0.9187
; International Tables for Crystallography (1992). 
Vol. C, Tables 4.2.6.8 and 6.1.1.4
;

loop_
_geom_angle_atom_site_label_1
_geom_angle_atom_site_label_2
_geom_angle_atom_site_label_3
_geom_angle
C20 Rh C12 86.05(8)
C20 Rh C11 89.99(8)
C12 Rh C11 36.95(8)
C20 Rh C19 37.02(8)
C12 Rh C19 83.71(8)
C11 Rh C19 108.36(8)
C20 Rh C3 99.13(8)
C12 Rh C3 174.66(8)
C11 Rh C3 143.55(9)
C19 Rh C3 99.62(9)
C20 Rh C1 141.80(9)
C12 Rh C1 115.16(9)
C11 Rh C1 90.14(9)
C19 Rh C1 160.74(9)
C3 Rh C1 61.28(9)
C20 Rh C2 108.00(9)
C12 Rh C2 142.72(9)
C11 Rh C2 107.03(9)
C19 Rh C2 128.22(9)
C3 Rh C2 36.61(10)
C1 Rh C2 36.58(10)
C20 Rh C4 123.33(8)
C12 Rh C4 138.76(8)
C11 Rh C4 146.25(8)
C19 Rh C4 102.68(8)
C3 Rh C4 36.53(8)
C1 Rh C4 60.97(8)
C2 Rh C4 60.74(9)
C20 Rh C5 159.35(8)
C12 Rh C5 113.47(8)
C11 Rh C5 109.55(8)
C19 Rh C5 134.35(8)
C3 Rh C5 61.23(8)
C1 Rh C5 36.38(9)
C2 Rh C5 60.79(9)
C4 Rh C5 36.72(8)
C2 C1 C5 109.4(2)
C2 C1 Rh 72.02(14)
C5 C1 Rh 75.08(13)
C2 C1 H1 125.3
C5 C1 H1 125.3
Rh C1 H1 119.3
C3 C2 C1 108.1(2)
C3 C2 Rh 71.13(13)
C1 C2 Rh 71.39(13)
C3 C2 H2 126.0
C1 C2 H2 126.0
Rh C2 H2 123.2
C2 C3 C4 109.1(2)
C2 C3 Rh 72.26(13)
C4 C3 Rh 75.22(12)
C2 C3 H3 125.4
C4 C3 H3 125.4
Rh C3 H3 118.9
C6 C4 C3 125.7(2)
C6 C4 C5 127.6(2)
C3 C4 C5 106.7(2)
C6 C4 Rh 125.54(16)
C3 C4 Rh 68.25(12)
C5 C4 Rh 71.66(12)
C10 C5 C1 125.2(2)
C10 C5 C4 128.2(2)
C1 C5 C4 106.5(2)
C10 C5 Rh 121.97(16)
C1 C5 Rh 68.54(13)
C4 C5 Rh 71.62(12)
C7 C6 C4 127.6(3)
C7 C6 H6 116.2
C4 C6 H6 116.2
C6 C7 C8 129.5(3)
C6 C7 H7 115.3
C8 C7 H7 115.3
C9 C8 C7 129.1(3)
C9 C8 H8 115.5
C7 C8 H8 115.5
C10 C9 C8 129.6(3)
C10 C9 H9 115.2
C8 C9 H9 115.2
C9 C10 C5 128.0(3)
C9 C10 H10 116.0
C5 C10 H10 116.0
C12 C11 C18 122.0(2)
C12 C11 Rh 71.01(12)
C18 C11 Rh 119.47(15)
C12 C11 H11 112.7
C18 C11 H11 112.7
Rh C11 H11 112.7
C11 C12 C13 124.6(2)
C11 C12 Rh 72.04(12)
C13 C12 Rh 114.95(14)
C11 C12 H12 112.9
C13 C12 H12 112.9
Rh C12 H12 112.9
C12 C13 C14 112.20(19)
C12 C13 H131 109.2
C14 C13 H131 109.2
C12 C13 H132 109.2
C14 C13 H132 109.2
H131 C13 H132 107.9
C15 C14 C13 116.5(2)
C15 C14 H141 108.2
C13 C14 H141 108.2
C15 C14 H142 108.2
C13 C14 H142 108.2
H141 C14 H142 107.3
C14 C15 C16 116.3(2)
C14 C15 H151 108.2
C16 C15 H151 108.2
C14 C15 H152 108.2
C16 C15 H152 108.2
H151 C15 H152 107.4
C17 C16 C15 115.9(2)
C17 C16 H161 108.3
C15 C16 H161 108.3
C17 C16 H162 108.3
C15 C16 H162 108.3
H161 C16 H162 107.4
C16 C17 C18 116.0(2)
C16 C17 H171 108.3
C18 C17 H171 108.3
C16 C17 H172 108.3
C18 C17 H172 108.3
H171 C17 H172 107.4
C11 C18 C17 109.9(2)
C11 C18 H181 109.7
C17 C18 H181 109.7
C11 C18 H182 109.7
C17 C18 H182 109.7
H181 C18 H182 108.2
C20 C19 C26 123.75(19)
C20 C19 Rh 69.98(12)
C26 C19 Rh 115.09(14)
C20 C19 H19 113.6
C26 C19 H19 113.6
Rh C19 H19 113.6
C19 C20 C21 123.57(19)
C19 C20 Rh 73.00(12)
C21 C20 Rh 117.08(15)
C19 C20 H20 112.5
C21 C20 H20 112.5
Rh C20 H20 112.5
C20 C21 C22 110.26(19)
C20 C21 H211 109.6
C22 C21 H211 109.6
C20 C21 H212 109.6
C22 C21 H212 109.6
H211 C21 H212 108.1
C23 C22 C21 115.67(19)
C23 C22 H221 108.4
C21 C22 H221 108.4
C23 C22 H222 108.4
C21 C22 H222 108.4
H221 C22 H222 107.4
C22 C23 C24 115.7(2)
C22 C23 H231 108.4
C24 C23 H231 108.4
C22 C23 H232 108.4
C24 C23 H232 108.4
H231 C23 H232 107.4
C25 C24 C23 115.97(19)
C25 C24 H241 108.3
C23 C24 H241 108.3
C25 C24 H242 108.3
C23 C24 H242 108.3
H241 C24 H242 107.4
C24 C25 C26 116.12(19)
C24 C25 H251 108.3
C26 C25 H251 108.3
C24 C25 H252 108.3
C26 C25 H252 108.3
H251 C25 H252 107.4
C19 C26 C25 112.76(18)
C19 C26 H261 109.0
C25 C26 H261 109.0
C19 C26 H262 109.0
C25 C26 H262 109.0
H261 C26 H262 107.8
F5A P F3A 90.63(18)
F4B P F6B 91.0(2)
F4B P F5B 90.4(2)
F6B P F5B 175.5(5)
F5A P F4A 90.31(19)
F3A P F4A 177.9(3)
F5A P F6A 177.8(3)
F3A P F6A 90.03(18)
F4A P F6A 88.97(17)
F4B P F3B 178.2(4)
F6B P F3B 89.5(2)
F5B P F3B 88.9(2)
F4B P F2 94.9(4)
F5A P F2 88.1(2)
F3A P F2 95.0(2)
F6B P F2 86.7(3)
F5B P F2 88.9(4)
F4A P F2 86.9(2)
F6A P F2 93.92(19)
F3B P F2 83.5(3)
F4B P F1 84.3(4)
F5A P F1 91.7(2)
F3A P F1 85.9(2)
F6B P F1 93.0(3)
F5B P F1 91.4(4)
F4A P F1 92.2(2)
F6A P F1 86.26(18)
F3B P F1 97.4(3)
F2 P F1 179.10(14)

loop_
_geom_bond_atom_site_label_1
_geom_bond_atom_site_label_2
_geom_bond_distance
Rh C20 2.175(2)
Rh C12 2.192(2)
Rh C11 2.205(2)
Rh C19 2.213(2)
Rh C3 2.232(2)
Rh C1 2.239(2)
Rh C2 2.247(2)
Rh C4 2.324(2)
Rh C5 2.324(2)
C1 C2 1.408(4)
C1 C5 1.427(3)
C1 H1 0.9500
C2 C3 1.407(4)
C2 H2 0.9500
C3 C4 1.430(3)
C3 H3 0.9500
C4 C6 1.404(3)
C4 C5 1.464(3)
C5 C10 1.400(3)
C6 C7 1.391(4)
C6 H6 0.9500
C7 C8 1.399(5)
C7 H7 0.9500
C8 C9 1.385(5)
C8 H8 0.9500
C9 C10 1.376(4)
C9 H9 0.9500
C10 H10 0.9500
C11 C12 1.394(3)
C11 C18 1.503(3)
C11 H11 1.0000
C12 C13 1.504(3)
C12 H12 1.0000
C13 C14 1.539(3)
C13 H131 0.9900
C13 H132 0.9900
C14 C15 1.524(4)
C14 H141 0.9900
C14 H142 0.9900
C15 C16 1.543(4)
C15 H151 0.9900
C15 H152 0.9900
C16 C17 1.526(4)
C16 H161 0.9900
C16 H162 0.9900
C17 C18 1.537(3)
C17 H171 0.9900
C17 H172 0.9900
C18 H181 0.9900
C18 H182 0.9900
C19 C20 1.394(3)
C19 C26 1.516(3)
C19 H19 1.0000
C20 C21 1.501(3)
C20 H20 1.0000
C21 C22 1.538(3)
C21 H211 0.9900
C21 H212 0.9900
C22 C23 1.532(3)
C22 H221 0.9900
C22 H222 0.9900
C23 C24 1.538(3)
C23 H231 0.9900
C23 H232 0.9900
C24 C25 1.525(3)
C24 H241 0.9900
C24 H242 0.9900
C25 C26 1.539(3)
C25 H251 0.9900
C25 H252 0.9900
C26 H261 0.9900
C26 H262 0.9900
P F4B 1.550(3)
P F5A 1.557(3)
P F3A 1.560(3)
P F6B 1.562(3)
P F5B 1.569(3)
P F4A 1.570(3)
P F6A 1.572(2)
P F3B 1.579(3)
P F2 1.5906(17)
P F1 1.5920(17)

loop_
_geom_torsion_atom_site_label_1
_geom_torsion_atom_site_label_2
_geom_torsion_atom_site_label_3
_geom_torsion_atom_site_label_4
_geom_torsion
C20 Rh C1 C2 29.1(2)
C12 Rh C1 C2 147.37(14)
C11 Rh C1 C2 119.23(15)
C19 Rh C1 C2 -44.8(3)
C3 Rh C1 C2 -37.10(15)
C4 Rh C1 C2 -79.04(16)
C5 Rh C1 C2 -116.6(2)
C20 Rh C1 C5 145.72(14)
C12 Rh C1 C5 -95.99(14)
C11 Rh C1 C5 -124.13(14)
C19 Rh C1 C5 71.8(3)
C3 Rh C1 C5 79.54(15)
C2 Rh C1 C5 116.6(2)
C4 Rh C1 C5 37.60(13)
C5 C1 C2 C3 -4.3(3)
Rh C1 C2 C3 62.03(16)
C5 C1 C2 Rh -66.33(16)
C20 Rh C2 C3 80.93(16)
C12 Rh C2 C3 -171.17(14)
C11 Rh C2 C3 176.63(14)
C19 Rh C2 C3 45.30(18)
C1 Rh C2 C3 -117.5(2)
C4 Rh C2 C3 -37.77(14)
C5 Rh C2 C3 -80.08(15)
C20 Rh C2 C1 -161.58(14)
C12 Rh C2 C1 -53.7(2)
C11 Rh C2 C1 -65.88(16)
C19 Rh C2 C1 162.78(14)
C3 Rh C2 C1 117.5(2)
C4 Rh C2 C1 79.72(15)
C5 Rh C2 C1 37.40(14)
C1 C2 C3 C4 4.6(3)
Rh C2 C3 C4 66.76(16)
C1 C2 C3 Rh -62.20(17)
C20 Rh C3 C2 -107.97(15)
C11 Rh C3 C2 -5.4(2)
C19 Rh C3 C2 -145.50(15)
C4 Rh C3 C2 116.1(2)
C5 Rh C3 C2 78.79(16)
C20 Rh C3 C4 135.89(14)
C11 Rh C3 C4 -121.56(16)
C19 Rh C3 C4 98.36(14)
C1 Rh C3 C4 -79.06(15)
C2 Rh C3 C4 -116.1(2)
C5 Rh C3 C4 -37.35(13)
C2 C3 C4 C6 176.2(2)
Rh C3 C4 C6 -118.9(2)
C2 C3 C4 C5 -3.1(2)
Rh C3 C4 C5 61.77(15)
C2 C3 C4 Rh -64.84(16)
C20 Rh C4 C6 63.8(2)
C12 Rh C4 C6 -64.9(3)
C11 Rh C4 C6 -126.5(2)
C19 Rh C4 C6 30.1(2)
C3 Rh C4 C6 119.2(3)
C1 Rh C4 C6 -160.9(2)
C2 Rh C4 C6 157.0(2)
C5 Rh C4 C6 -123.6(3)
C20 Rh C4 C3 -55.33(17)
C12 Rh C4 C3 175.97(14)
C11 Rh C4 C3 114.32(17)
C19 Rh C4 C3 -89.07(15)
C1 Rh C4 C3 79.97(16)
C2 Rh C4 C3 37.85(15)
C5 Rh C4 C3 117.2(2)
C20 Rh C4 C5 -172.55(13)
C12 Rh C4 C5 58.76(18)
C11 Rh C4 C5 -2.9(2)
C19 Rh C4 C5 153.71(13)
C3 Rh C4 C5 -117.2(2)
C1 Rh C4 C5 -37.25(14)
C2 Rh C4 C5 -79.37(15)
C2 C1 C5 C10 179.1(2)
Rh C1 C5 C10 114.8(2)
C2 C1 C5 C4 2.4(3)
Rh C1 C5 C4 -62.00(15)
C2 C1 C5 Rh 64.36(16)
C6 C4 C5 C10 4.5(4)
C3 C4 C5 C10 -176.2(2)
Rh C4 C5 C10 -116.6(2)
C6 C4 C5 C1 -178.8(2)
C3 C4 C5 C1 0.4(2)
Rh C4 C5 C1 59.99(15)
C6 C4 C5 Rh 121.2(2)
C3 C4 C5 Rh -59.56(15)
C20 Rh C5 C10 142.0(2)
C12 Rh C5 C10 -18.0(2)
C11 Rh C5 C10 -57.6(2)
C19 Rh C5 C10 86.9(2)
C3 Rh C5 C10 161.3(2)
C1 Rh C5 C10 -119.0(3)
C2 Rh C5 C10 -156.6(2)
C4 Rh C5 C10 124.1(3)
C20 Rh C5 C1 -98.9(3)
C12 Rh C5 C1 101.07(15)
C11 Rh C5 C1 61.45(16)
C19 Rh C5 C1 -154.01(14)
C3 Rh C5 C1 -79.69(16)
C2 Rh C5 C1 -37.61(15)
C4 Rh C5 C1 -116.8(2)
C20 Rh C5 C4 17.9(3)
C12 Rh C5 C4 -142.09(13)
C11 Rh C5 C4 178.29(13)
C19 Rh C5 C4 -37.18(17)
C3 Rh C5 C4 37.15(13)
C1 Rh C5 C4 116.8(2)
C2 Rh C5 C4 79.23(15)
C3 C4 C6 C7 -177.1(2)
C5 C4 C6 C7 2.0(4)
Rh C4 C6 C7 95.6(3)
C4 C6 C7 C8 -4.0(5)
C6 C7 C8 C9 -0.6(5)
C7 C8 C9 C10 3.6(5)
C8 C9 C10 C5 0.9(5)
C1 C5 C10 C9 177.6(2)
C4 C5 C10 C9 -6.3(4)
Rh C5 C10 C9 -97.4(3)
C20 Rh C11 C12 -83.43(13)
C19 Rh C11 C12 -50.71(14)
C3 Rh C11 C12 171.09(14)
C1 Rh C11 C12 134.76(14)
C2 Rh C11 C12 167.72(13)
C4 Rh C11 C12 105.20(17)
C5 Rh C11 C12 103.36(13)
C20 Rh C11 C18 159.88(18)
C12 Rh C11 C18 -116.7(2)
C19 Rh C11 C18 -167.40(17)
C3 Rh C11 C18 54.4(2)
C1 Rh C11 C18 18.07(18)
C2 Rh C11 C18 51.03(19)
C4 Rh C11 C18 -11.5(3)
C5 Rh C11 C18 -13.33(19)
C18 C11 C12 C13 5.1(3)
Rh C11 C12 C13 -108.4(2)
C18 C11 C12 Rh 113.5(2)
C20 Rh C12 C11 95.25(14)
C19 Rh C12 C11 132.35(14)
C1 Rh C12 C11 -51.67(15)
C2 Rh C12 C11 -19.6(2)
C4 Rh C12 C11 -125.57(14)
C5 Rh C12 C11 -91.70(14)
C20 Rh C12 C13 -144.28(17)
C11 Rh C12 C13 120.5(2)
C19 Rh C12 C13 -107.18(17)
C1 Rh C12 C13 68.79(18)
C2 Rh C12 C13 100.8(2)
C4 Rh C12 C13 -5.1(2)
C5 Rh C12 C13 28.77(19)
C11 C12 C13 C14 -86.5(3)
Rh C12 C13 C14 -171.23(16)
C12 C13 C14 C15 73.6(3)
C13 C14 C15 C16 -68.9(3)
C14 C15 C16 C17 101.0(3)
C15 C16 C17 C18 -56.1(3)
C12 C11 C18 C17 89.4(3)
Rh C11 C18 C17 174.39(17)
C16 C17 C18 C11 -49.4(3)
C12 Rh C19 C20 -91.79(13)
C11 Rh C19 C20 -63.87(14)
C3 Rh C19 C20 92.44(14)
C1 Rh C19 C20 99.3(3)
C2 Rh C19 C20 66.98(16)
C4 Rh C19 C20 129.57(13)
C5 Rh C19 C20 151.30(13)
C20 Rh C19 C26 -118.8(2)
C12 Rh C19 C26 149.37(16)
C11 Rh C19 C26 177.28(15)
C3 Rh C19 C26 -26.40(17)
C1 Rh C19 C26 -19.5(4)
C2 Rh C19 C26 -51.9(2)
C4 Rh C19 C26 10.72(17)
C5 Rh C19 C26 32.5(2)
C26 C19 C20 C21 -4.2(3)
Rh C19 C20 C21 -111.6(2)
C26 C19 C20 Rh 107.4(2)
C12 Rh C20 C19 84.78(13)
C11 Rh C20 C19 121.55(13)
C3 Rh C20 C19 -93.90(14)
C1 Rh C20 C19 -148.24(15)
C2 Rh C20 C19 -130.51(14)
C4 Rh C20 C19 -64.18(15)
C5 Rh C20 C19 -76.9(3)
C12 Rh C20 C21 -155.67(17)
C11 Rh C20 C21 -118.90(17)
C19 Rh C20 C21 119.5(2)
C3 Rh C20 C21 25.65(18)
C1 Rh C20 C21 -28.7(2)
C2 Rh C20 C21 -10.96(19)
C4 Rh C20 C21 55.37(19)
C5 Rh C20 C21 42.7(3)
C19 C20 C21 C22 -90.0(3)
Rh C20 C21 C22 -176.87(15)
C20 C21 C22 C23 51.2(3)
C21 C22 C23 C24 53.4(3)
C22 C23 C24 C25 -102.5(2)
C23 C24 C25 C26 72.3(3)
C20 C19 C26 C25 84.1(3)
Rh C19 C26 C25 165.99(15)
C24 C25 C26 C19 -74.2(3)
